data_7700717
loop_
_publ_author_name
'Zhao, Qianyi'
'Guan, Xin-Ting'
'Dou, Ting'
'Cao, Hou-Ji'
'Ma, Na-Na'
'Xu, Ting'
'Gao, Peng-Hui'
'Kong, Xiao-Hua'
'Zhang, Jie'
'Chen, Xuenian'

_publ_section_title
;
 Synthesis and characterization of bis(pyrazolyl)borate Ni(ii) complexes:
 ligand rearrangement and transformation.
;
_journal_issue 35
_journal_name_full 'Dalton transactions (Cambridge, England : 2003)'
_journal_page_first 13242
_journal_page_last 13247
_journal_paper_doi 10.1039/c9dt02287b
_journal_volume 48
_journal_year 2019
_chemical_formula_moiety 'C32 H48 B2 N8 Ni'
_chemical_formula_sum 'C32 H48 B2 N8 Ni'
_chemical_formula_weight 625.11
_space_group_crystal_system monoclinic
_space_group_IT_number 14
_space_group_name_Hall '-P 2yn'
_space_group_name_H-M_alt 'P 1 21/n 1'
_symmetry_space_group_name_Hall '-P 2yn'
_symmetry_space_group_name_H-M 'P 1 21/n 1'
_atom_sites_solution_hydrogens geom
_atom_sites_solution_primary dual
_audit_creation_date 2017-11-20
_audit_creation_method
;
Olex2 1.2
(compiled 2017.08.10 svn.r3458 for OlexSys, GUI svn.r5381)
;
_audit_update_record
;
2019-05-23 deposited with the CCDC.    2019-07-19 downloaded from the CCDC.
;
_cell_angle_alpha 90
_cell_angle_beta 96.950(4)
_cell_angle_gamma 90
_cell_formula_units_Z 4
_cell_length_a 8.8173(4)
_cell_length_b 24.0412(10)
_cell_length_c 15.2894(9)
_cell_measurement_reflns_used 4529
_cell_measurement_temperature 293.99(18)
_cell_measurement_theta_max 25.7710
_cell_measurement_theta_min 4.0990
_cell_volume 3217.2(3)
_computing_cell_refinement 'CrysAlisPro 1.171.39.33c (Rigaku OD, 2017)'
_computing_data_collection 'CrysAlisPro 1.171.39.33c (Rigaku OD, 2017)'
_computing_data_reduction 'CrysAlisPro 1.171.39.33c (Rigaku OD, 2017)'
_computing_molecular_graphics 'Olex2 (Dolomanov et al., 2009)'
_computing_publication_material 'Olex2 (Dolomanov et al., 2009)'
_computing_structure_refinement 'ShelXL (Sheldrick, 2015)'
_computing_structure_solution 'ShelXT (Sheldrick, 2015)'
_diffrn_ambient_environment air
_diffrn_ambient_temperature 293.99(18)
_diffrn_detector 'CCD plate'
_diffrn_detector_area_resol_mean 8.0528
_diffrn_detector_type EosS2
_diffrn_measured_fraction_theta_full 0.997
_diffrn_measured_fraction_theta_max 0.997
_diffrn_measurement_details
;
List of Runs (angles in degrees, time in seconds):

  # Type    Start    End  Width  t~exp~   \w     \q     \k     \f   Frames
#--------------------------------------------------------------------------
  1  \w     35.00  88.00   1.00   19.42    --   15.98 178.00 -60.00   53
  2  \w     -1.00  39.00   1.00   19.42    --   15.98  57.00 150.00   40
  3  \w    -52.00 -26.00   1.00   19.42    --   15.98 -19.00  60.00   26
  4  \w    -14.00  44.00   1.00   19.42    --   15.98 -19.00  60.00   58
  5  \w    -47.00  43.00   1.00   19.42    --   15.98 -77.00  30.00   90
;
_diffrn_measurement_device 'four-circle diffractometer'
_diffrn_measurement_device_type 'SuperNova, Dual, Cu at home/near, EosS2'
_diffrn_measurement_method '\w scans'
_diffrn_orient_matrix_type 'CrysAlisPro convention (1999,Acta A55,543-557)'
_diffrn_orient_matrix_UB_11 -0.0672235000
_diffrn_orient_matrix_UB_12 0.0126769000
_diffrn_orient_matrix_UB_13 -0.0212895000
_diffrn_orient_matrix_UB_21 0.0391904000
_diffrn_orient_matrix_UB_22 0.0257314000
_diffrn_orient_matrix_UB_23 -0.0007024000
_diffrn_orient_matrix_UB_31 0.0226975000
_diffrn_orient_matrix_UB_32 -0.0069136000
_diffrn_orient_matrix_UB_33 -0.0415856000
_diffrn_radiation_monochromator mirror
_diffrn_radiation_probe x-ray
_diffrn_radiation_type MoK\a
_diffrn_radiation_wavelength 0.71073
_diffrn_reflns_av_R_equivalents 0.0351
_diffrn_reflns_av_unetI/netI 0.0476
_diffrn_reflns_Laue_measured_fraction_full 0.997
_diffrn_reflns_Laue_measured_fraction_max 0.997
_diffrn_reflns_limit_h_max 10
_diffrn_reflns_limit_h_min -9
_diffrn_reflns_limit_k_max 28
_diffrn_reflns_limit_k_min -28
_diffrn_reflns_limit_l_max 17
_diffrn_reflns_limit_l_min -18
_diffrn_reflns_number 15648
_diffrn_reflns_point_group_measured_fraction_full 0.997
_diffrn_reflns_point_group_measured_fraction_max 0.997
_diffrn_reflns_theta_full 24.997
_diffrn_reflns_theta_max 24.997
_diffrn_reflns_theta_min 3.390
_diffrn_source 'micro-focus sealed X-ray tube'
_diffrn_source_type 'SuperNova (Mo) X-ray Source'
_exptl_absorpt_coefficient_mu 0.639
_exptl_absorpt_correction_T_max 1.00000
_exptl_absorpt_correction_T_min 0.62865
_exptl_absorpt_correction_type multi-scan
_exptl_absorpt_process_details
;
CrysAlisPro 1.171.39.33c (Rigaku Oxford Diffraction, 2017)
Empirical absorption correction using spherical harmonics,
 implemented in SCALE3 ABSPACK scaling algorithm.
;
_exptl_crystal_colour green
_exptl_crystal_density_diffrn 1.291
_exptl_crystal_description plate
_exptl_crystal_F_000 1336
_exptl_crystal_size_max 0.36
_exptl_crystal_size_mid 0.34
_exptl_crystal_size_min 0.05
_refine_diff_density_max 0.338
_refine_diff_density_min -0.291
_refine_diff_density_rms 0.051
_refine_ls_extinction_method none
_refine_ls_goodness_of_fit_ref 0.959
_refine_ls_hydrogen_treatment constr
_refine_ls_matrix_type full
_refine_ls_number_parameters 392
_refine_ls_number_reflns 5657
_refine_ls_number_restraints 0
_refine_ls_restrained_S_all 0.959
_refine_ls_R_factor_all 0.0607
_refine_ls_R_factor_gt 0.0455
_refine_ls_shift/su_max 0.002
_refine_ls_shift/su_mean 0.000
_refine_ls_structure_factor_coef Fsqd
_refine_ls_weighting_details 'w=1/[\s^2^(Fo^2^)+(0.1000P)^2^] where P=(Fo^2^+2Fc^2^)/3'
_refine_ls_weighting_scheme calc
_refine_ls_wR_factor_gt 0.1320
_refine_ls_wR_factor_ref 0.1429
_reflns_Friedel_coverage 0.000
_reflns_number_gt 4572
_reflns_number_total 5657
_reflns_threshold_expression 'I > 2\s(I)'
_cod_data_source_file c9dt02287b2.cif
_cod_data_source_block gxt-20171119-ni
_cod_depositor_comments 'Adding full bibliography for 7700714--7700718.cif.'
_cod_database_code 7700717
_shelx_shelxl_version_number 2016/6
_chemical_oxdiff_formula 'C1 B1 N1 H1 Ni1 '
_shelx_space_group_comment
;
The symmetry employed for this shelxl refinement is uniquely defined
by the following loop, which should always be used as a source of
symmetry information in preference to the above space-group names.
They are only intended as comments.
;
_reflns_odcompleteness_completeness 99.70
_reflns_odcompleteness_iscentric 1
_reflns_odcompleteness_theta 26.32
_olex2_refinement_description
;
1. Fixed Uiso
 At 1.2 times of:
  All C(H) groups, All C(H,H) groups
 At 1.5 times of:
  All C(H,H,H) groups
2.a Ternary CH refined with riding coordinates:
 C9(H9), C13(H13), C5(H5), C1(H1)
2.b Secondary CH2 refined with riding coordinates:
 C16(H16A,H16B), C4(H4A,H4B), C15(H15A,H15B), C14(H14A,H14B), C8(H8A,H8B),
 C10(H10A,H10B), C7(H7A,H7B), C2(H2A,H2B), C12(H12A,H12B), C6(H6A,H6B),
 C11(H11A,H11B), C3(H3A,H3B)
2.c Aromatic/amide H refined with riding coordinates:
 C22(H22), C25(H25), C17(H17), C21(H21), C18(H18), C26(H26), C30(H30), C29(H29)
2.d Idealised Me refined as rotating group:
 C28(H28A,H28B,H28C), C24(H24A,H24B,H24C), C32(H32A,H32B,H32C), C20(H20A,H20B,
 H20C)
;
_olex2_submission_special_instructions 'No special instructions were received'
_oxdiff_exptl_absorpt_empirical_details
;
Empirical correction (ABSPACK) includes:
- Absorption correction using spherical harmonics
- Frame scaling
;
_oxdiff_exptl_absorpt_empirical_full_max 1.688
_oxdiff_exptl_absorpt_empirical_full_min 0.634

loop_
_space_group_symop_operation_xyz
'x, y, z'
'-x+1/2, y+1/2, -z+1/2'
'-x, -y, -z'
'x-1/2, -y-1/2, z-1/2'

loop_
_atom_site_label
_atom_site_type_symbol
_atom_site_fract_x
_atom_site_fract_y
_atom_site_fract_z
_atom_site_U_iso_or_equiv
_atom_site_adp_type
_atom_site_occupancy
_atom_site_site_symmetry_order
_atom_site_calc_flag
_atom_site_refinement_flags_posn
Ni1 Ni 0.32247(4) 0.59830(2) 0.73880(2) 0.02689(15) Uani 1 1 d .
N5 N 0.2734(3) 0.54380(8) 0.63942(14) 0.0303(5) Uani 1 1 d .
N3 N 0.1659(2) 0.65967(9) 0.72652(15) 0.0299(5) Uani 1 1 d .
N6 N 0.3089(3) 0.48944(9) 0.65751(15) 0.0308(5) Uani 1 1 d .
N2 N 0.4637(3) 0.69925(9) 0.68025(15) 0.0332(5) Uani 1 1 d .
N1 N 0.4670(3) 0.64285(9) 0.67188(15) 0.0323(5) Uani 1 1 d .
N4 N 0.2194(3) 0.71279(8) 0.74014(15) 0.0299(5) Uani 1 1 d .
N8 N 0.2515(3) 0.49201(9) 0.81039(15) 0.0344(6) Uani 1 1 d .
N7 N 0.2266(3) 0.54747(9) 0.82519(15) 0.0338(5) Uani 1 1 d .
C23 C 0.0157(3) 0.66358(12) 0.69981(18) 0.0343(6) Uani 1 1 d .
C9 C 0.5343(3) 0.50963(11) 0.78343(18) 0.0316(6) Uani 1 1 d .
H9 H 0.509620 0.549206 0.775727 0.038 Uiso 1 1 calc R
C27 C 0.2102(3) 0.54696(12) 0.55533(19) 0.0366(7) Uani 1 1 d .
C13 C 0.4287(4) 0.41028(10) 0.7675(2) 0.0372(7) Uani 1 1 d .
H13 H 0.338644 0.387093 0.750303 0.045 Uiso 1 1 calc R
C22 C -0.0271(3) 0.71869(12) 0.6960(2) 0.0431(8) Uani 1 1 d .
H22 H -0.124400 0.732986 0.679607 0.052 Uiso 1 1 calc R
C19 C 0.5055(4) 0.72240(13) 0.6060(2) 0.0436(8) Uani 1 1 d .
C25 C 0.2663(4) 0.45961(12) 0.5851(2) 0.0447(8) Uani 1 1 d .
H25 H 0.277036 0.421296 0.580149 0.054 Uiso 1 1 calc R
C17 C 0.5143(3) 0.63189(14) 0.5944(2) 0.0428(7) Uani 1 1 d .
H17 H 0.527622 0.596419 0.572251 0.051 Uiso 1 1 calc R
C16 C 0.6551(4) 0.49520(12) 0.7223(2) 0.0446(8) Uani 1 1 d .
H16A H 0.619595 0.508418 0.663483 0.054 Uiso 1 1 calc R
H16B H 0.748634 0.515017 0.742611 0.054 Uiso 1 1 calc R
C4 C 0.3712(4) 0.80176(13) 0.8761(2) 0.0517(9) Uani 1 1 d .
H4A H 0.409704 0.838369 0.893813 0.062 Uiso 1 1 calc R
H4B H 0.261905 0.805128 0.859433 0.062 Uiso 1 1 calc R
C21 C 0.1036(3) 0.74787(12) 0.7215(2) 0.0408(7) Uani 1 1 d .
H21 H 0.110452 0.786418 0.725336 0.049 Uiso 1 1 calc R
C31 C 0.1072(3) 0.54955(13) 0.87273(19) 0.0422(7) Uani 1 1 d .
C5 C 0.4450(3) 0.78354(12) 0.7950(2) 0.0403(7) Uani 1 1 d .
H5 H 0.409245 0.808557 0.746246 0.048 Uiso 1 1 calc R
C18 C 0.5407(4) 0.68036(14) 0.5519(2) 0.0504(8) Uani 1 1 d .
H18 H 0.575604 0.683966 0.497185 0.060 Uiso 1 1 calc R
C26 C 0.2044(4) 0.49423(13) 0.5191(2) 0.0486(8) Uani 1 1 d .
H26 H 0.166408 0.484312 0.461871 0.058 Uiso 1 1 calc R
C28 C 0.1598(4) 0.60042(12) 0.5129(2) 0.0516(9) Uani 1 1 d .
H28A H 0.147821 0.627666 0.557413 0.077 Uiso 1 1 calc GR
H28B H 0.064007 0.595154 0.476747 0.077 Uiso 1 1 calc GR
H28C H 0.235021 0.613044 0.476938 0.077 Uiso 1 1 calc GR
C15 C 0.6916(4) 0.43310(13) 0.7173(2) 0.0531(9) Uani 1 1 d .
H15A H 0.747130 0.426945 0.667181 0.064 Uiso 1 1 calc R
H15B H 0.758630 0.422835 0.769902 0.064 Uiso 1 1 calc R
C1 C 0.4581(3) 0.68304(12) 0.85118(19) 0.0394(7) Uani 1 1 d .
H1 H 0.428198 0.644404 0.837944 0.047 Uiso 1 1 calc R
C30 C 0.0557(4) 0.49670(15) 0.8867(2) 0.0521(9) Uani 1 1 d .
H30 H -0.024715 0.486771 0.917608 0.062 Uiso 1 1 calc R
C14 C 0.5536(4) 0.39487(12) 0.7090(2) 0.0494(8) Uani 1 1 d .
H14A H 0.588324 0.357339 0.723611 0.059 Uiso 1 1 calc R
H14B H 0.508131 0.394739 0.647988 0.059 Uiso 1 1 calc R
C29 C 0.1468(4) 0.46179(13) 0.8458(2) 0.0480(8) Uani 1 1 d .
H29 H 0.137687 0.423272 0.842974 0.058 Uiso 1 1 calc R
C24 C -0.0808(4) 0.61267(14) 0.6797(3) 0.0547(9) Uani 1 1 d .
H24A H -0.017122 0.580176 0.685648 0.082 Uiso 1 1 calc GR
H24B H -0.131047 0.614899 0.620438 0.082 Uiso 1 1 calc GR
H24C H -0.156006 0.610369 0.719979 0.082 Uiso 1 1 calc GR
C8 C 0.6352(4) 0.68575(14) 0.8671(2) 0.0509(8) Uani 1 1 d .
H8A H 0.669986 0.665383 0.920592 0.061 Uiso 1 1 calc R
H8B H 0.676128 0.667262 0.818713 0.061 Uiso 1 1 calc R
C10 C 0.5871(4) 0.49967(13) 0.8814(2) 0.0460(8) Uani 1 1 d .
H10A H 0.512207 0.515644 0.915616 0.055 Uiso 1 1 calc R
H10B H 0.682737 0.519194 0.897154 0.055 Uiso 1 1 calc R
C7 C 0.7001(4) 0.74514(16) 0.8756(3) 0.0619(10) Uani 1 1 d .
H7A H 0.693076 0.758382 0.934952 0.074 Uiso 1 1 calc R
H7B H 0.807509 0.743845 0.867676 0.074 Uiso 1 1 calc R
C2 C 0.3807(4) 0.70213(14) 0.9316(2) 0.0532(9) Uani 1 1 d .
H2A H 0.272514 0.693741 0.920243 0.064 Uiso 1 1 calc R
H2B H 0.422353 0.680383 0.982313 0.064 Uiso 1 1 calc R
C12 C 0.4854(4) 0.39915(12) 0.8649(2) 0.0508(9) Uani 1 1 d .
H12A H 0.398781 0.401451 0.898253 0.061 Uiso 1 1 calc R
H12B H 0.524021 0.361361 0.870280 0.061 Uiso 1 1 calc R
B1 B 0.3964(4) 0.72116(13) 0.7659(2) 0.0332(7) Uani 1 1 d .
B2 B 0.3805(4) 0.47467(12) 0.7543(2) 0.0292(7) Uani 1 1 d .
C6 C 0.6206(4) 0.78675(14) 0.8106(2) 0.0542(9) Uani 1 1 d .
H6A H 0.659424 0.781689 0.754450 0.065 Uiso 1 1 calc R
H6B H 0.649104 0.823895 0.831266 0.065 Uiso 1 1 calc R
C11 C 0.6097(4) 0.43827(14) 0.9069(2) 0.0524(9) Uani 1 1 d .
H11A H 0.707213 0.426035 0.890464 0.063 Uiso 1 1 calc R
H11B H 0.614821 0.435159 0.970456 0.063 Uiso 1 1 calc R
C32 C 0.0497(5) 0.60187(14) 0.9071(3) 0.0607(10) Uani 1 1 d .
H32A H 0.114777 0.612860 0.959169 0.091 Uiso 1 1 calc GR
H32B H -0.052304 0.596312 0.921284 0.091 Uiso 1 1 calc GR
H32C H 0.049384 0.630455 0.863248 0.091 Uiso 1 1 calc GR
C3 C 0.3985(4) 0.76315(15) 0.9550(2) 0.0611(10) Uani 1 1 d .
H3A H 0.500890 0.769366 0.984306 0.073 Uiso 1 1 calc R
H3B H 0.327175 0.772529 0.996276 0.073 Uiso 1 1 calc R
C20 C 0.5027(6) 0.78273(15) 0.5857(3) 0.0765(12) Uani 1 1 d .
H20A H 0.405306 0.797933 0.595143 0.115 Uiso 1 1 calc GR
H20B H 0.518824 0.788132 0.525265 0.115 Uiso 1 1 calc GR
H20C H 0.582021 0.801179 0.623395 0.115 Uiso 1 1 calc GR

loop_
_atom_site_aniso_label
_atom_site_aniso_U_11
_atom_site_aniso_U_22
_atom_site_aniso_U_33
_atom_site_aniso_U_23
_atom_site_aniso_U_13
_atom_site_aniso_U_12
Ni1 0.0288(2) 0.0213(2) 0.0308(2) -0.00203(14) 0.00429(16) 0.00217(13)
N5 0.0368(13) 0.0211(11) 0.0317(13) 0.0007(10) -0.0008(10) 0.0019(10)
N3 0.0265(12) 0.0243(12) 0.0382(13) -0.0028(10) 0.0016(10) -0.0011(9)
N6 0.0361(13) 0.0191(11) 0.0355(13) 0.0008(10) -0.0021(10) -0.0001(9)
N2 0.0369(13) 0.0260(12) 0.0370(14) -0.0003(10) 0.0054(11) -0.0049(10)
N1 0.0336(12) 0.0252(12) 0.0388(14) -0.0059(10) 0.0080(10) -0.0011(10)
N4 0.0310(12) 0.0193(11) 0.0384(13) -0.0026(10) 0.0007(10) 0.0020(10)
N8 0.0350(13) 0.0282(12) 0.0406(14) 0.0069(11) 0.0076(11) 0.0005(10)
N7 0.0336(12) 0.0298(12) 0.0391(14) 0.0030(10) 0.0085(10) 0.0082(10)
C23 0.0299(14) 0.0363(16) 0.0365(16) -0.0043(13) 0.0030(12) -0.0007(12)
C9 0.0323(14) 0.0242(13) 0.0379(16) -0.0001(12) 0.0028(12) 0.0042(12)
C27 0.0410(16) 0.0361(16) 0.0308(16) 0.0019(13) -0.0037(13) -0.0005(13)
C13 0.0426(17) 0.0198(13) 0.0480(19) 0.0035(12) 0.0000(14) 0.0004(12)
C22 0.0346(16) 0.0408(17) 0.0514(19) -0.0024(15) -0.0046(14) 0.0146(14)
C19 0.0471(18) 0.0417(17) 0.0421(18) 0.0094(15) 0.0054(15) -0.0107(15)
C25 0.057(2) 0.0253(15) 0.048(2) -0.0112(14) -0.0071(16) -0.0027(14)
C17 0.0396(17) 0.0467(18) 0.0443(18) -0.0107(15) 0.0145(14) -0.0044(14)
C16 0.0412(17) 0.0352(17) 0.060(2) 0.0019(15) 0.0149(15) 0.0012(13)
C4 0.052(2) 0.0395(17) 0.062(2) -0.0245(17) 0.0029(17) 0.0001(15)
C21 0.0438(17) 0.0237(14) 0.0530(19) -0.0033(14) -0.0026(15) 0.0075(13)
C31 0.0387(17) 0.053(2) 0.0356(17) 0.0005(15) 0.0082(13) 0.0093(15)
C5 0.0413(17) 0.0303(15) 0.0481(18) -0.0047(14) 0.0003(14) -0.0065(13)
C18 0.051(2) 0.064(2) 0.0393(18) -0.0041(17) 0.0188(15) -0.0138(17)
C26 0.060(2) 0.0435(18) 0.0389(18) -0.0108(15) -0.0098(16) -0.0026(16)
C28 0.067(2) 0.046(2) 0.0389(19) 0.0111(15) -0.0054(17) 0.0072(16)
C15 0.056(2) 0.0401(18) 0.068(2) -0.0042(17) 0.0265(17) 0.0128(16)
C1 0.0404(17) 0.0345(16) 0.0429(18) -0.0032(14) 0.0031(14) 0.0032(13)
C30 0.0434(18) 0.060(2) 0.056(2) 0.0118(17) 0.0192(16) -0.0025(17)
C14 0.059(2) 0.0291(16) 0.060(2) -0.0081(15) 0.0067(17) 0.0139(15)
C29 0.0476(19) 0.0411(18) 0.057(2) 0.0110(16) 0.0123(16) -0.0086(15)
C24 0.0365(18) 0.052(2) 0.075(3) -0.0092(18) 0.0020(17) -0.0100(16)
C8 0.0419(18) 0.057(2) 0.051(2) -0.0094(17) -0.0065(15) 0.0099(16)
C10 0.0491(19) 0.0433(18) 0.0437(19) -0.0045(15) -0.0023(15) 0.0095(15)
C7 0.0325(17) 0.079(3) 0.072(3) -0.022(2) -0.0040(17) -0.0050(18)
C2 0.065(2) 0.055(2) 0.0404(19) -0.0040(16) 0.0100(16) -0.0052(18)
C12 0.063(2) 0.0385(18) 0.049(2) 0.0169(15) 0.0022(17) 0.0116(16)
B1 0.0307(16) 0.0277(16) 0.0410(19) -0.0029(14) 0.0038(14) 0.0000(14)
B2 0.0349(17) 0.0233(15) 0.0294(17) 0.0041(13) 0.0040(13) 0.0054(13)
C6 0.0480(19) 0.0476(19) 0.067(2) -0.0169(18) 0.0075(17) -0.0192(16)
C11 0.062(2) 0.057(2) 0.0359(18) 0.0049(16) -0.0055(16) 0.0184(18)
C32 0.064(2) 0.059(2) 0.065(2) -0.0011(18) 0.028(2) 0.0114(18)
C3 0.065(2) 0.067(2) 0.052(2) -0.0182(19) 0.0060(18) 0.0130(19)
C20 0.113(4) 0.054(2) 0.064(3) 0.015(2) 0.018(2) -0.018(2)

loop_
_atom_type_symbol
_atom_type_description
_atom_type_scat_dispersion_real
_atom_type_scat_dispersion_imag
_atom_type_scat_source
C C 0.0033 0.0016 'International Tables Vol C Tables 4.2.6.8 and 6.1.1.4'
H H 0.0000 0.0000 'International Tables Vol C Tables 4.2.6.8 and 6.1.1.4'
B B 0.0013 0.0007 'International Tables Vol C Tables 4.2.6.8 and 6.1.1.4'
N N 0.0061 0.0033 'International Tables Vol C Tables 4.2.6.8 and 6.1.1.4'
Ni Ni 0.3393 1.1124 'International Tables Vol C Tables 4.2.6.8 and 6.1.1.4'

loop_
_geom_angle_atom_site_label_1
_geom_angle_atom_site_label_2
_geom_angle_atom_site_label_3
_geom_angle
N5 Ni1 N3 108.92(9)
N5 Ni1 N1 93.07(9)
N5 Ni1 N7 91.75(9)
N3 Ni1 N1 91.80(9)
N3 Ni1 N7 99.51(9)
N1 Ni1 N7 165.55(9)
N6 N5 Ni1 116.57(16)
C27 N5 Ni1 135.53(18)
C27 N5 N6 107.9(2)
N4 N3 Ni1 116.76(15)
C23 N3 Ni1 136.08(18)
C23 N3 N4 106.9(2)
N5 N6 B2 117.5(2)
C25 N6 N5 108.2(2)
C25 N6 B2 134.3(2)
N1 N2 B1 114.9(2)
C19 N2 N1 108.6(2)
C19 N2 B1 136.1(2)
N2 N1 Ni1 117.09(16)
C17 N1 Ni1 128.88(19)
C17 N1 N2 107.1(2)
N3 N4 B1 118.0(2)
C21 N4 N3 108.6(2)
C21 N4 B1 133.2(2)
N7 N8 B2 119.4(2)
C29 N8 N7 109.2(2)
C29 N8 B2 131.3(2)
N8 N7 Ni1 112.65(16)
C31 N7 Ni1 137.0(2)
C31 N7 N8 105.9(2)
N3 C23 C22 109.6(2)
N3 C23 C24 121.3(3)
C22 C23 C24 129.1(3)
C16 C9 H9 107.8
C16 C9 B2 109.6(2)
C10 C9 H9 107.8
C10 C9 C16 114.0(2)
C10 C9 B2 109.6(2)
B2 C9 H9 107.8
N5 C27 C26 108.8(3)
N5 C27 C28 122.5(3)
C26 C27 C28 128.7(3)
C14 C13 H13 108.6
C14 C13 B2 110.7(2)
C12 C13 H13 108.6
C12 C13 C14 110.4(3)
C12 C13 B2 109.8(2)
B2 C13 H13 108.6
C23 C22 H22 127.3
C21 C22 C23 105.4(2)
C21 C22 H22 127.3
N2 C19 C18 108.0(3)
N2 C19 C20 125.3(3)
C18 C19 C20 126.6(3)
N6 C25 H25 125.3
N6 C25 C26 109.4(3)
C26 C25 H25 125.3
N1 C17 H17 124.9
N1 C17 C18 110.1(3)
C18 C17 H17 124.9
C9 C16 H16A 108.6
C9 C16 H16B 108.6
H16A C16 H16B 107.6
C15 C16 C9 114.5(2)
C15 C16 H16A 108.6
C15 C16 H16B 108.6
H4A C4 H4B 107.5
C5 C4 H4A 108.5
C5 C4 H4B 108.5
C3 C4 H4A 108.5
C3 C4 H4B 108.5
C3 C4 C5 115.2(3)
N4 C21 C22 109.6(2)
N4 C21 H21 125.2
C22 C21 H21 125.2
N7 C31 C30 110.0(3)
N7 C31 C32 123.1(3)
C30 C31 C32 126.7(3)
C4 C5 H5 108.2
C4 C5 B1 111.4(2)
C4 C5 C6 112.2(3)
B1 C5 H5 108.2
C6 C5 H5 108.2
C6 C5 B1 108.6(2)
C19 C18 C17 106.2(3)
C19 C18 H18 126.9
C17 C18 H18 126.9
C27 C26 H26 127.1
C25 C26 C27 105.7(3)
C25 C26 H26 127.1
C27 C28 H28A 109.5
C27 C28 H28B 109.5
C27 C28 H28C 109.5
H28A C28 H28B 109.5
H28A C28 H28C 109.5
H28B C28 H28C 109.5
C16 C15 H15A 108.5
C16 C15 H15B 108.5
H15A C15 H15B 107.5
C14 C15 C16 115.1(3)
C14 C15 H15A 108.5
C14 C15 H15B 108.5
C8 C1 H1 108.2
C8 C1 B1 109.5(2)
C2 C1 H1 108.2
C2 C1 C8 113.2(3)
C2 C1 B1 109.4(2)
B1 C1 H1 108.2
C31 C30 H30 127.1
C29 C30 C31 105.9(3)
C29 C30 H30 127.1
C13 C14 H14A 108.5
C13 C14 H14B 108.5
C15 C14 C13 115.2(3)
C15 C14 H14A 108.5
C15 C14 H14B 108.5
H14A C14 H14B 107.5
N8 C29 C30 108.9(3)
N8 C29 H29 125.5
C30 C29 H29 125.5
C23 C24 H24A 109.5
C23 C24 H24B 109.5
C23 C24 H24C 109.5
H24A C24 H24B 109.5
H24A C24 H24C 109.5
H24B C24 H24C 109.5
C1 C8 H8A 108.7
C1 C8 H8B 108.7
H8A C8 H8B 107.6
C7 C8 C1 114.1(3)
C7 C8 H8A 108.7
C7 C8 H8B 108.7
C9 C10 H10A 108.6
C9 C10 H10B 108.6
C9 C10 C11 114.5(2)
H10A C10 H10B 107.6
C11 C10 H10A 108.6
C11 C10 H10B 108.6
C8 C7 H7A 108.6
C8 C7 H7B 108.6
H7A C7 H7B 107.6
C6 C7 C8 114.7(3)
C6 C7 H7A 108.6
C6 C7 H7B 108.6
C1 C2 H2A 108.4
C1 C2 H2B 108.4
H2A C2 H2B 107.4
C3 C2 C1 115.6(3)
C3 C2 H2A 108.4
C3 C2 H2B 108.4
C13 C12 H12A 108.4
C13 C12 H12B 108.4
H12A C12 H12B 107.4
C11 C12 C13 115.7(3)
C11 C12 H12A 108.4
C11 C12 H12B 108.4
N2 B1 C5 115.0(2)
N2 B1 C1 110.5(2)
N4 B1 N2 102.0(2)
N4 B1 C5 114.3(2)
N4 B1 C1 110.6(2)
C5 B1 C1 104.5(2)
N6 B2 C9 111.7(2)
N6 B2 C13 113.8(2)
N8 B2 N6 102.7(2)
N8 B2 C9 110.7(2)
N8 B2 C13 112.7(2)
C13 B2 C9 105.4(2)
C5 C6 H6A 108.2
C5 C6 H6B 108.2
C7 C6 C5 116.3(3)
C7 C6 H6A 108.2
C7 C6 H6B 108.2
H6A C6 H6B 107.4
C10 C11 H11A 108.5
C10 C11 H11B 108.5
C12 C11 C10 114.9(3)
C12 C11 H11A 108.5
C12 C11 H11B 108.5
H11A C11 H11B 107.5
C31 C32 H32A 109.5
C31 C32 H32B 109.5
C31 C32 H32C 109.5
H32A C32 H32B 109.5
H32A C32 H32C 109.5
H32B C32 H32C 109.5
C4 C3 H3A 108.8
C4 C3 H3B 108.8
C2 C3 C4 113.8(3)
C2 C3 H3A 108.8
C2 C3 H3B 108.8
H3A C3 H3B 107.7
C19 C20 H20A 109.5
C19 C20 H20B 109.5
C19 C20 H20C 109.5
H20A C20 H20B 109.5
H20A C20 H20C 109.5
H20B C20 H20C 109.5

loop_
_geom_bond_atom_site_label_1
_geom_bond_atom_site_label_2
_geom_bond_distance
Ni1 N5 2.013(2)
Ni1 N3 2.014(2)
Ni1 N1 2.033(2)
Ni1 N7 2.055(2)
N5 N6 1.364(3)
N5 C27 1.340(3)
N3 N4 1.369(3)
N3 C23 1.342(3)
N6 C25 1.335(4)
N6 B2 1.577(4)
N2 N1 1.363(3)
N2 C19 1.355(4)
N2 B1 1.592(4)
N1 C17 1.330(4)
N4 C21 1.328(4)
N4 B1 1.576(4)
N8 N7 1.374(3)
N8 C29 1.339(4)
N8 B2 1.562(4)
N7 C31 1.351(4)
C23 C22 1.377(4)
C23 C24 1.501(4)
C9 H9 0.9800
C9 C16 1.539(4)
C9 C10 1.532(4)
C9 B2 1.612(4)
C27 C26 1.382(4)
C27 C28 1.484(4)
C13 H13 0.9800
C13 C14 1.545(4)
C13 C12 1.536(4)
C13 B2 1.612(4)
C22 H22 0.9300
C22 C21 1.365(4)
C19 C18 1.365(4)
C19 C20 1.483(5)
C25 H25 0.9300
C25 C26 1.369(4)
C17 H17 0.9300
C17 C18 1.367(4)
C16 H16A 0.9700
C16 H16B 0.9700
C16 C15 1.531(4)
C4 H4A 0.9700
C4 H4B 0.9700
C4 C5 1.532(4)
C4 C3 1.518(5)
C21 H21 0.9300
C31 C30 1.375(4)
C31 C32 1.476(4)
C5 H5 0.9800
C5 B1 1.608(4)
C5 C6 1.540(4)
C18 H18 0.9300
C26 H26 0.9300
C28 H28A 0.9600
C28 H28B 0.9600
C28 H28C 0.9600
C15 H15A 0.9700
C15 H15B 0.9700
C15 C14 1.518(5)
C1 H1 0.9800
C1 C8 1.553(4)
C1 C2 1.546(4)
C1 B1 1.632(4)
C30 H30 0.9300
C30 C29 1.364(5)
C14 H14A 0.9700
C14 H14B 0.9700
C29 H29 0.9300
C24 H24A 0.9600
C24 H24B 0.9600
C24 H24C 0.9600
C8 H8A 0.9700
C8 H8B 0.9700
C8 C7 1.538(5)
C10 H10A 0.9700
C10 H10B 0.9700
C10 C11 1.534(4)
C7 H7A 0.9700
C7 H7B 0.9700
C7 C6 1.520(5)
C2 H2A 0.9700
C2 H2B 0.9700
C2 C3 1.514(5)
C12 H12A 0.9700
C12 H12B 0.9700
C12 C11 1.526(5)
C6 H6A 0.9700
C6 H6B 0.9700
C11 H11A 0.9700
C11 H11B 0.9700
C32 H32A 0.9600
C32 H32B 0.9600
C32 H32C 0.9600
C3 H3A 0.9700
C3 H3B 0.9700
C20 H20A 0.9600
C20 H20B 0.9600
C20 H20C 0.9600
